data_2209429
loop_
_publ_author_name
'Qiu, Xiao-Yang'
'Yang, Sen-Lin'
'Liu, Wei-Sheng'
'Zhu, Hai-liang'

_publ_section_title
;
 (<i>E</i>)-<i>N</i>'-(3-Bromobenzylidene)isonicotinohydrazide
;
_journal_coeditor_code BV2017
_journal_issue 7
_journal_name_full 'Acta Crystallographica Section E'
_journal_page_first o2687
_journal_page_last o2688
_journal_paper_doi 10.1107/S1600536806019921
_journal_volume 62
_journal_year 2006
_chemical_formula_iupac 'C13 H10 Br N3 O'
_chemical_formula_moiety 'C13 H10 Br N3 O'
_chemical_formula_sum 'C13 H10 Br N3 O'
_chemical_formula_weight 304.15
_chemical_name_systematic
;
(E)-N'-(3-Bromobenzylidene)isonicotinohydrazide
;
_space_group_IT_number 14
_symmetry_cell_setting monoclinic
_symmetry_space_group_name_Hall '-P 2yn'
_symmetry_space_group_name_H-M 'P 1 21/n 1'
_atom_sites_solution_hydrogens geom
_atom_sites_solution_primary direct
_atom_sites_solution_secondary difmap
_audit_creation_method SHELXL-97
_cell_angle_alpha 90.00
_cell_angle_beta 101.8980(10)
_cell_angle_gamma 90.00
_cell_formula_units_Z 4
_cell_length_a 7.6462(2)
_cell_length_b 11.3780(3)
_cell_length_c 14.4193(4)
_cell_measurement_reflns_used 2267
_cell_measurement_temperature 298(2)
_cell_measurement_theta_max 26
_cell_measurement_theta_min 4.2
_cell_volume 1227.51(6)
_computing_cell_refinement 'SAINT (Bruker, 1998)'
_computing_data_collection 'SMART (Bruker, 1998)'
_computing_data_reduction SAINT
_computing_molecular_graphics 'SHELXTL (Sheldrick, 1997b)'
_computing_publication_material SHELXTL
_computing_structure_refinement 'SHELXL97 (Sheldrick, 1997a)'
_computing_structure_solution 'SHELXS97 (Sheldrick, 1997a)'
_diffrn_ambient_temperature 298(2)
_diffrn_measured_fraction_theta_full 0.987
_diffrn_measured_fraction_theta_max 0.987
_diffrn_measurement_device_type 'Bruker SMART APEX area-detector'
_diffrn_measurement_method \w
_diffrn_radiation_monochromator graphite
_diffrn_radiation_source 'fine-focus sealed tube'
_diffrn_radiation_type MoK\a
_diffrn_radiation_wavelength 0.71073
_diffrn_reflns_av_R_equivalents 0.0279
_diffrn_reflns_av_sigmaI/netI 0.0390
_diffrn_reflns_limit_h_max 9
_diffrn_reflns_limit_h_min -9
_diffrn_reflns_limit_k_max 14
_diffrn_reflns_limit_k_min -14
_diffrn_reflns_limit_l_max 18
_diffrn_reflns_limit_l_min -13
_diffrn_reflns_number 7494
_diffrn_reflns_theta_full 27.62
_diffrn_reflns_theta_max 27.62
_diffrn_reflns_theta_min 2.30
_diffrn_standards_decay_% 0
_diffrn_standards_number 0
_exptl_absorpt_coefficient_mu 3.339
_exptl_absorpt_correction_T_max 0.668
_exptl_absorpt_correction_T_min 0.395
_exptl_absorpt_correction_type multi-scan
_exptl_absorpt_process_details '(SADABS; Sheldrick, 1996)'
_exptl_crystal_colour colourless
_exptl_crystal_density_diffrn 1.646
_exptl_crystal_density_method 'not measured'
_exptl_crystal_description block
_exptl_crystal_F_000 608
_exptl_crystal_size_max 0.48
_exptl_crystal_size_mid 0.24
_exptl_crystal_size_min 0.12
_refine_diff_density_max 0.485
_refine_diff_density_min -0.576
_refine_ls_extinction_method none
_refine_ls_goodness_of_fit_ref 1.038
_refine_ls_hydrogen_treatment constr
_refine_ls_matrix_type full
_refine_ls_number_parameters 163
_refine_ls_number_reflns 2817
_refine_ls_number_restraints 0
_refine_ls_restrained_S_all 1.038
_refine_ls_R_factor_all 0.0838
_refine_ls_R_factor_gt 0.0411
_refine_ls_shift/su_max 0.002
_refine_ls_shift/su_mean 0.000
_refine_ls_structure_factor_coef Fsqd
_refine_ls_weighting_details 'calc w=1/[\s^2^(Fo^2^)+(0.0507P)^2^+0.3476P] where P=(Fo^2^+2Fc^2^)/3'
_refine_ls_weighting_scheme calc
_refine_ls_wR_factor_gt 0.0989
_refine_ls_wR_factor_ref 0.1159
_reflns_number_gt 1656
_reflns_number_total 2817
_reflns_threshold_expression I>2\s(I)
_cod_data_source_file bv2017.cif
_cod_data_source_block I
_cod_original_sg_symbol_H-M 'P 21 /n'
_cod_database_code 2209429
_cod_database_fobs_code 2209429

loop_
_symmetry_equiv_pos_as_xyz
'x, y, z'
'-x+1/2, y+1/2, -z+1/2'
'-x, -y, -z'
'x-1/2, -y-1/2, z-1/2'

loop_
_atom_site_type_symbol
_atom_site_label
_atom_site_fract_x
_atom_site_fract_y
_atom_site_fract_z
_atom_site_U_iso_or_equiv
_atom_site_adp_type
_atom_site_calc_flag
_atom_site_refinement_flags
_atom_site_occupancy
Br Br1 1.00775(7) -0.09776(4) 0.89324(3) 0.0879(2) Uani d . 1
N N2 0.8201(3) 0.1429(2) 0.45415(15) 0.0385(6) Uani d . 1
H H2 0.7616 0.1176 0.4004 0.046 Uiso calc R 1
O O1 0.9908(4) 0.2852(2) 0.53570(14) 0.0668(7) Uani d . 1
N N1 0.8315(3) 0.0773(2) 0.53586(16) 0.0397(6) Uani d . 1
C C1 0.7528(4) -0.0952(2) 0.6109(2) 0.0369(7) Uani d . 1
C C8 0.9045(4) 0.2484(2) 0.46162(19) 0.0411(7) Uani d . 1
N N3 0.8365(4) 0.4739(2) 0.21676(17) 0.0455(6) Uani d . 1
C C2 0.8598(4) -0.0661(2) 0.6984(2) 0.0404(7) Uani d . 1
H H2A 0.9280 0.0022 0.7053 0.048 Uiso calc R 1
C C13 0.7736(4) 0.2913(2) 0.28611(18) 0.0405(7) Uani d . 1
H H13 0.7132 0.2198 0.2788 0.049 Uiso calc R 1
C C7 0.7463(4) -0.0193(3) 0.5282(2) 0.0408(7) Uani d . 1
H H7 0.6793 -0.0420 0.4696 0.049 Uiso calc R 1
C C9 0.8826(4) 0.3201(2) 0.37209(18) 0.0342(6) Uani d . 1
C C3 0.8631(4) -0.1399(3) 0.7744(2) 0.0457(8) Uani d . 1
C C11 0.9448(4) 0.4989(3) 0.2995(2) 0.0474(8) Uani d . 1
H H11 1.0061 0.5700 0.3047 0.057 Uiso calc R 1
C C4 0.7642(5) -0.2424(3) 0.7664(2) 0.0551(9) Uani d . 1
H H4 0.7675 -0.2911 0.8186 0.066 Uiso calc R 1
C C6 0.6542(4) -0.1980(3) 0.6020(2) 0.0483(8) Uani d . 1
H H6 0.5831 -0.2183 0.5438 0.058 Uiso calc R 1
C C12 0.7547(4) 0.3689(3) 0.2113(2) 0.0453(8) Uani d . 1
H H12 0.6814 0.3474 0.1541 0.054 Uiso calc R 1
C C10 0.9716(4) 0.4266(2) 0.3773(2) 0.0417(7) Uani d . 1
H H10 1.0490 0.4489 0.4330 0.050 Uiso calc R 1
C C5 0.6613(5) -0.2706(3) 0.6799(3) 0.0572(9) Uani d . 1
H H5 0.5949 -0.3397 0.6732 0.069 Uiso calc R 1

loop_
_atom_site_aniso_label
_atom_site_aniso_U_11
_atom_site_aniso_U_22
_atom_site_aniso_U_33
_atom_site_aniso_U_12
_atom_site_aniso_U_13
_atom_site_aniso_U_23
Br1 0.1332(5) 0.0764(3) 0.0405(2) -0.0027(3) -0.0132(2) 0.01404(18)
N2 0.0557(16) 0.0352(13) 0.0215(12) 0.0003(12) 0.0010(10) 0.0038(10)
O1 0.106(2) 0.0493(14) 0.0334(12) -0.0227(13) -0.0135(12) 0.0058(10)
N1 0.0548(16) 0.0352(14) 0.0273(12) 0.0010(12) 0.0047(11) 0.0041(10)
C1 0.0457(18) 0.0313(15) 0.0348(15) 0.0022(13) 0.0110(13) 0.0008(12)
C8 0.054(2) 0.0362(16) 0.0303(15) -0.0009(14) 0.0022(13) 0.0028(12)
N3 0.0578(17) 0.0415(15) 0.0339(14) 0.0006(13) 0.0013(12) 0.0074(11)
C2 0.056(2) 0.0306(15) 0.0350(16) -0.0002(13) 0.0113(14) 0.0023(12)
C13 0.058(2) 0.0272(14) 0.0318(15) -0.0054(14) -0.0011(13) 0.0021(12)
C7 0.0563(19) 0.0380(17) 0.0271(15) 0.0016(15) 0.0064(13) -0.0033(12)
C9 0.0414(17) 0.0315(15) 0.0282(14) 0.0034(13) 0.0039(12) 0.0017(11)
C3 0.063(2) 0.0398(17) 0.0342(16) 0.0090(16) 0.0110(14) 0.0041(13)
C11 0.056(2) 0.0366(17) 0.0461(18) -0.0112(15) 0.0030(15) 0.0032(14)
C4 0.082(3) 0.0404(19) 0.048(2) 0.0055(18) 0.0260(18) 0.0143(15)
C6 0.061(2) 0.0397(17) 0.0444(18) -0.0073(16) 0.0109(15) -0.0068(14)
C12 0.061(2) 0.0416(17) 0.0283(15) -0.0008(15) -0.0029(13) -0.0001(12)
C10 0.0488(19) 0.0376(17) 0.0342(16) -0.0036(13) -0.0017(13) 0.0009(12)
C5 0.080(3) 0.0325(17) 0.067(2) -0.0105(17) 0.032(2) 0.0043(16)

loop_
_atom_type_symbol
_atom_type_description
_atom_type_scat_dispersion_real
_atom_type_scat_dispersion_imag
_atom_type_scat_source
C C 0.0033 0.0016 'International Tables Vol C Tables 4.2.6.8 and 6.1.1.4'
H H 0.0000 0.0000 'International Tables Vol C Tables 4.2.6.8 and 6.1.1.4'
N N 0.0061 0.0033 'International Tables Vol C Tables 4.2.6.8 and 6.1.1.4'
O O 0.0106 0.0060 'International Tables Vol C Tables 4.2.6.8 and 6.1.1.4'
Br Br -0.2901 2.4595 'International Tables Vol C Tables 4.2.6.8 and 6.1.1.4'

loop_
_geom_angle_atom_site_label_1
_geom_angle_atom_site_label_2
_geom_angle_atom_site_label_3
_geom_angle
C8 N2 N1 117.7(2)
C8 N2 H2 121.2
N1 N2 H2 121.2
C7 N1 N2 116.8(2)
C6 C1 C2 119.5(3)
C6 C1 C7 119.8(3)
C2 C1 C7 120.8(3)
O1 C8 N2 122.7(3)
O1 C8 C9 120.9(3)
N2 C8 C9 116.4(2)
C11 N3 C12 115.9(2)
C3 C2 C1 119.1(3)
C3 C2 H2A 120.4
C1 C2 H2A 120.4
C12 C13 C9 119.7(3)
C12 C13 H13 120.1
C9 C13 H13 120.1
N1 C7 C1 120.6(3)
N1 C7 H7 119.7
C1 C7 H7 119.7
C13 C9 C10 117.0(2)
C13 C9 C8 125.4(3)
C10 C9 C8 117.4(2)
C2 C3 C4 121.9(3)
C2 C3 Br1 118.4(2)
C4 C3 Br1 119.7(2)
N3 C11 C10 124.3(3)
N3 C11 H11 117.8
C10 C11 H11 117.8
C5 C4 C3 118.4(3)
C5 C4 H4 120.8
C3 C4 H4 120.8
C1 C6 C5 119.9(3)
C1 C6 H6 120.0
C5 C6 H6 120.0
N3 C12 C13 123.5(3)
N3 C12 H12 118.3
C13 C12 H12 118.3
C11 C10 C9 119.4(3)
C11 C10 H10 120.3
C9 C10 H10 120.3
C4 C5 C6 121.2(3)
C4 C5 H5 119.4
C6 C5 H5 119.4

loop_
_geom_bond_atom_site_label_1
_geom_bond_atom_site_label_2
_geom_bond_distance
Br1 C3 1.899(3)
N2 C8 1.357(4)
N2 N1 1.382(3)
N2 H2 0.8600
O1 C8 1.209(3)
N1 C7 1.271(4)
C1 C6 1.383(4)
C1 C2 1.395(4)
C1 C7 1.465(4)
C8 C9 1.507(4)
N3 C11 1.335(4)
N3 C12 1.343(4)
C2 C3 1.376(4)
C2 H2A 0.9300
C13 C12 1.378(4)
C13 C9 1.383(4)
C13 H13 0.9300
C7 H7 0.9300
C9 C10 1.384(4)
C3 C4 1.383(5)
C11 C10 1.372(4)
C11 H11 0.9300
C4 C5 1.369(5)
C4 H4 0.9300
C6 C5 1.387(4)
C6 H6 0.9300
C12 H12 0.9300
C10 H10 0.9300
C5 H5 0.9300

loop_
_geom_hbond_atom_site_label_D
_geom_hbond_atom_site_label_H
_geom_hbond_atom_site_label_A
_geom_hbond_site_symmetry_A
_geom_hbond_distance_DH
_geom_hbond_distance_HA
_geom_hbond_distance_DA
_geom_hbond_angle_DHA
N2 H2 N3 2_645 0.86 2.36 3.160(3) 154.9

loop_
_geom_torsion_atom_site_label_1
_geom_torsion_atom_site_label_2
_geom_torsion_atom_site_label_3
_geom_torsion_atom_site_label_4
_geom_torsion
C8 N2 N1 C7 177.5(3)
N1 N2 C8 O1 1.6(5)
N1 N2 C8 C9 -177.4(2)
C6 C1 C2 C3 -0.8(5)
C7 C1 C2 C3 -179.7(3)
N2 N1 C7 C1 179.2(3)
C6 C1 C7 N1 177.7(3)
C2 C1 C7 N1 -3.4(5)
C12 C13 C9 C10 -1.5(5)
C12 C13 C9 C8 174.9(3)
O1 C8 C9 C13 -173.6(3)
N2 C8 C9 C13 5.4(4)
O1 C8 C9 C10 2.9(5)
N2 C8 C9 C10 -178.2(3)
C1 C2 C3 C4 0.4(5)
C1 C2 C3 Br1 -179.4(2)
C12 N3 C11 C10 -1.9(5)
C2 C3 C4 C5 0.3(5)
Br1 C3 C4 C5 -179.9(3)
C2 C1 C6 C5 0.4(5)
C7 C1 C6 C5 179.4(3)
C11 N3 C12 C13 2.1(5)
C9 C13 C12 N3 -0.5(5)
N3 C11 C10 C9 0.0(5)
C13 C9 C10 C11 1.7(4)
C8 C9 C10 C11 -175.0(3)
C3 C4 C5 C6 -0.6(5)
C1 C6 C5 C4 0.3(5)

loop_
_cod_related_entry_id
_cod_related_entry_database
_cod_related_entry_code
1 ChemSpider 4538460
